data_2230132
loop_
_publ_author_name
'Bai, Xiao-Guang'
'Liu, Hong-Tao'
'Wang, Yu-Cheng'
'Wang, Ju-Xian'

_publ_section_title
;
 3-(5-Chloronaphthalene-1-sulfonamido)-2-(2-hydroxyethyl)-4,5,6,7-tetrahydro-2<i>H</i>-pyrazolo[4,3-<i>c</i>]pyridin-5-ium
 chloride
;
_journal_coeditor_code RZ2578
_journal_issue 5
_journal_name_full 'Acta Crystallographica Section E'
_journal_page_first o1103
_journal_paper_doi 10.1107/S1600536811012967
_journal_volume 67
_journal_year 2011
_chemical_formula_iupac 'C18 H20 Cl N4 O3 S +, Cl -'
_chemical_formula_moiety 'C18 H20 Cl N4 O3 S, Cl'
_chemical_formula_sum 'C18 H20 Cl2 N4 O3 S'
_chemical_formula_weight 443.34
_chemical_name_systematic
;
3-(5-Chloronaphthalene-1-sulfonamido)-2-(2-hydroxyethyl)-4,5,6,7-tetrahydro-
2<i>H</i>-pyrazolo[4,3-<i>c</i>]pyridin-5-ium chloride
;
_space_group_IT_number 14
_symmetry_cell_setting monoclinic
_symmetry_space_group_name_Hall '-P 2ybc'
_symmetry_space_group_name_H-M 'P 1 21/c 1'
_atom_sites_solution_hydrogens geom
_atom_sites_solution_primary direct
_atom_sites_solution_secondary difmap
_audit_creation_method SHELXL-97
_cell_angle_alpha 90.00
_cell_angle_beta 103.84(3)
_cell_angle_gamma 90.00
_cell_formula_units_Z 4
_cell_length_a 14.790(3)
_cell_length_b 10.432(2)
_cell_length_c 13.155(3)
_cell_measurement_reflns_used 17906
_cell_measurement_temperature 294(2)
_cell_measurement_theta_max 27.55
_cell_measurement_theta_min 3.07
_cell_volume 1970.7(8)
_computing_cell_refinement 'CrystalClear (Rigaku, 2005)'
_computing_data_collection 'CrystalClear (Rigaku, 2005)'
_computing_data_reduction 'CrystalClear (Rigaku, 2005)'
_computing_molecular_graphics 'SHELXTL/PC (Sheldrick, 2008)'
_computing_publication_material 'SHELXTL/PC (Sheldrick, 2008)'
_computing_structure_refinement 'SHELXL97 (Sheldrick, 2008)'
_computing_structure_solution 'SHELXS97 (Sheldrick, 2008)'
_diffrn_ambient_temperature 294(2)
_diffrn_detector_area_resol_mean 13.6612
_diffrn_measured_fraction_theta_full 0.999
_diffrn_measured_fraction_theta_max 0.999
_diffrn_measurement_device_type 'Rigaku SCXmini diffractometer'
_diffrn_measurement_method 'CCD Profile fitting'
_diffrn_radiation_monochromator graphite
_diffrn_radiation_source 'fine-focus sealed tube'
_diffrn_radiation_type MoK\a
_diffrn_radiation_wavelength 0.71073
_diffrn_reflns_av_R_equivalents 0.0364
_diffrn_reflns_av_sigmaI/netI 0.0288
_diffrn_reflns_limit_h_max 19
_diffrn_reflns_limit_h_min -19
_diffrn_reflns_limit_k_max 13
_diffrn_reflns_limit_k_min -13
_diffrn_reflns_limit_l_max 16
_diffrn_reflns_limit_l_min -17
_diffrn_reflns_number 19975
_diffrn_reflns_theta_full 27.48
_diffrn_reflns_theta_max 27.48
_diffrn_reflns_theta_min 3.07
_diffrn_standards_number 0
_exptl_absorpt_coefficient_mu 0.463
_exptl_absorpt_correction_type none
_exptl_crystal_colour Colorless
_exptl_crystal_density_diffrn 1.494
_exptl_crystal_density_method 'not measured'
_exptl_crystal_description Prism
_exptl_crystal_F_000 920
_exptl_crystal_size_max 0.25
_exptl_crystal_size_mid 0.20
_exptl_crystal_size_min 0.18
_refine_diff_density_max 0.334
_refine_diff_density_min -0.325
_refine_ls_extinction_method none
_refine_ls_goodness_of_fit_ref 1.084
_refine_ls_hydrogen_treatment mixed
_refine_ls_matrix_type full
_refine_ls_number_parameters 258
_refine_ls_number_reflns 4511
_refine_ls_number_restraints 0
_refine_ls_restrained_S_all 1.084
_refine_ls_R_factor_all 0.0521
_refine_ls_R_factor_gt 0.0410
_refine_ls_shift/su_max 0.000
_refine_ls_shift/su_mean 0.000
_refine_ls_structure_factor_coef Fsqd
_refine_ls_weighting_details 'calc w=1/[\s^2^(Fo^2^)+(0.0347P)^2^+1.1868P] where P=(Fo^2^+2Fc^2^)/3'
_refine_ls_weighting_scheme calc
_refine_ls_wR_factor_gt 0.0926
_refine_ls_wR_factor_ref 0.0974
_reflns_number_gt 3748
_reflns_number_total 4511
_reflns_threshold_expression >2sigma(I)
_cod_data_source_file rz2578.cif
_cod_data_source_block I
_cod_original_cell_volume 1970.9(7)
_cod_original_sg_symbol_H-M 'P 21/c'
_cod_database_code 2230132
_cod_database_fobs_code 2230132

loop_
_symmetry_equiv_pos_as_xyz
'x, y, z'
'-x, y+1/2, -z+1/2'
'-x, -y, -z'
'x, -y-1/2, z-1/2'

loop_
_atom_site_type_symbol
_atom_site_label
_atom_site_fract_x
_atom_site_fract_y
_atom_site_fract_z
_atom_site_U_iso_or_equiv
_atom_site_adp_type
_atom_site_calc_flag
_atom_site_refinement_flags
_atom_site_occupancy
_atom_site_disorder_assembly
_atom_site_disorder_group
C C1 0.33453(13) 0.45892(19) 0.58292(14) 0.0301(4) Uani d . 1 . .
C C2 0.27302(14) 0.5562(2) 0.57754(16) 0.0352(4) Uani d . 1 . .
H H2 0.2497 0.5769 0.6352 0.042 Uiso calc R 1 . .
C C3 0.24496(15) 0.6255(2) 0.48403(17) 0.0370(5) Uani d . 1 . .
H H3 0.2015 0.6909 0.4795 0.044 Uiso calc R 1 . .
C C4 0.28016(14) 0.59890(19) 0.39948(16) 0.0339(4) Uani d . 1 . .
H H4 0.2603 0.6459 0.3381 0.041 Uiso calc R 1 . .
C C5 0.34684(13) 0.50006(18) 0.40460(14) 0.0266(4) Uani d . 1 . .
C C6 0.37435(13) 0.42646(18) 0.49814(14) 0.0266(4) Uani d . 1 . .
C C7 0.44156(14) 0.32761(19) 0.50555(16) 0.0349(4) Uani d . 1 . .
H H7 0.4588 0.2794 0.5666 0.042 Uiso calc R 1 . .
C C8 0.48095(15) 0.3027(2) 0.42407(17) 0.0388(5) Uani d . 1 . .
H H8 0.5247 0.2374 0.4297 0.047 Uiso calc R 1 . .
C C9 0.45611(14) 0.3748(2) 0.33186(16) 0.0341(4) Uani d . 1 . .
H H9 0.4843 0.3582 0.2772 0.041 Uiso calc R 1 . .
C C10 0.39047(13) 0.46961(18) 0.32171(14) 0.0280(4) Uani d . 1 . .
C C11 0.22097(13) 0.42683(18) 0.09794(13) 0.0268(4) Uani d . 1 . .
C C12 0.16017(13) 0.34578(18) 0.13062(14) 0.0285(4) Uani d . 1 . .
C C13 0.13724(13) 0.25285(19) 0.05261(14) 0.0302(4) Uani d . 1 . .
C C14 0.07198(15) 0.1447(2) 0.05610(16) 0.0380(5) Uani d . 1 . .
H H14A 0.1068 0.0672 0.0801 0.046 Uiso calc R 1 . .
H H14B 0.0329 0.1290 -0.0133 0.046 Uiso calc R 1 . .
C C15 0.01232(15) 0.1807(2) 0.13058(17) 0.0423(5) Uani d . 1 . .
H H15A -0.0311 0.2476 0.0994 0.051 Uiso calc R 1 . .
H H15B -0.0235 0.1067 0.1426 0.051 Uiso calc R 1 . .
C C16 0.12047(15) 0.3506(2) 0.22543(16) 0.0358(5) Uani d . 1 . .
H H16A 0.1700 0.3633 0.2879 0.043 Uiso calc R 1 . .
H H16B 0.0771 0.4215 0.2195 0.043 Uiso calc R 1 . .
C C17 0.28554(16) 0.4324(2) -0.06542(15) 0.0401(5) Uani d . 1 . .
H H17A 0.2941 0.3657 -0.1136 0.048 Uiso calc R 1 . .
H H17B 0.3466 0.4569 -0.0242 0.048 Uiso calc R 1 . .
C C18 0.24133(19) 0.5456(2) -0.12688(17) 0.0486(6) Uani d . 1 . .
H H18A 0.2272 0.6100 -0.0797 0.058 Uiso calc R 1 . .
H H18B 0.2842 0.5828 -0.1640 0.058 Uiso calc R 1 . .
Cl Cl1 0.36605(4) 0.37099(6) 0.69801(4) 0.04925(16) Uani d . 1 . .
Cl Cl2 0.09941(4) 0.74385(6) 0.16877(4) 0.04289(15) Uani d . 1 . .
N N1 0.26065(12) 0.54306(17) 0.14066(12) 0.0303(4) Uani d . 1 . .
N N2 0.18020(12) 0.27265(16) -0.02419(12) 0.0344(4) Uani d . 1 . .
N N3 0.07142(12) 0.22688(17) 0.23298(13) 0.0351(4) Uani d . 1 . .
H H3A 0.0351 0.2367 0.2785 0.042 Uiso calc R 1 . .
H H3B 0.1141 0.1665 0.2590 0.042 Uiso calc R 1 . .
N N4 0.23153(11) 0.38037(16) 0.00456(12) 0.0303(4) Uani d . 1 . .
O O1 0.37721(11) 0.69457(15) 0.23095(12) 0.0442(4) Uani d . 1 . .
O O2 0.42594(10) 0.50706(17) 0.14152(11) 0.0452(4) Uani d . 1 . .
O O3 0.15812(13) 0.50853(16) -0.19966(14) 0.0547(4) Uani d . 1 . .
H H3C 0.1378 0.5694 -0.2378 0.082 Uiso calc R 1 . .
S S1 0.36955(3) 0.56130(5) 0.20470(4) 0.03171(13) Uani d . 1 . .
H H1 0.2261(16) 0.595(2) 0.1539(18) 0.038(7) Uiso d . 1 . .

loop_
_atom_site_aniso_label
_atom_site_aniso_U_11
_atom_site_aniso_U_22
_atom_site_aniso_U_33
_atom_site_aniso_U_12
_atom_site_aniso_U_13
_atom_site_aniso_U_23
C1 0.0327(10) 0.0344(10) 0.0233(9) -0.0036(8) 0.0072(8) 0.0018(8)
C2 0.0380(11) 0.0405(11) 0.0312(10) -0.0007(9) 0.0165(9) -0.0034(9)
C3 0.0389(11) 0.0363(11) 0.0384(11) 0.0094(9) 0.0145(9) 0.0025(9)
C4 0.0388(11) 0.0335(11) 0.0294(10) 0.0055(8) 0.0084(8) 0.0035(8)
C5 0.0286(9) 0.0281(9) 0.0228(9) -0.0045(7) 0.0056(7) -0.0031(7)
C6 0.0278(9) 0.0264(9) 0.0252(9) -0.0035(7) 0.0053(7) -0.0017(7)
C7 0.0376(11) 0.0321(11) 0.0334(10) 0.0034(9) 0.0052(9) 0.0029(8)
C8 0.0364(11) 0.0356(11) 0.0436(12) 0.0088(9) 0.0080(9) -0.0045(9)
C9 0.0347(10) 0.0374(11) 0.0322(10) -0.0031(9) 0.0120(9) -0.0107(8)
C10 0.0299(9) 0.0302(10) 0.0236(9) -0.0053(8) 0.0061(7) -0.0039(7)
C11 0.0293(9) 0.0314(10) 0.0193(8) 0.0013(8) 0.0051(7) 0.0001(7)
C12 0.0293(9) 0.0334(10) 0.0229(9) 0.0005(8) 0.0061(7) 0.0003(7)
C13 0.0317(10) 0.0331(10) 0.0250(9) 0.0005(8) 0.0051(8) 0.0003(8)
C14 0.0434(12) 0.0371(11) 0.0314(10) -0.0074(9) 0.0051(9) -0.0020(9)
C15 0.0338(11) 0.0494(13) 0.0417(12) -0.0099(10) 0.0052(9) 0.0007(10)
C16 0.0417(11) 0.0387(11) 0.0307(10) -0.0067(9) 0.0161(9) -0.0011(8)
C17 0.0450(12) 0.0545(14) 0.0240(10) -0.0091(10) 0.0150(9) -0.0028(9)
C18 0.0769(17) 0.0394(13) 0.0318(11) -0.0168(12) 0.0175(11) -0.0037(9)
Cl1 0.0558(3) 0.0630(4) 0.0308(3) 0.0095(3) 0.0141(2) 0.0166(2)
Cl2 0.0352(3) 0.0493(3) 0.0467(3) 0.0017(2) 0.0147(2) -0.0030(2)
N1 0.0328(9) 0.0324(9) 0.0260(8) 0.0004(7) 0.0080(7) -0.0021(7)
N2 0.0413(9) 0.0368(10) 0.0252(8) -0.0031(8) 0.0081(7) -0.0040(7)
N3 0.0327(9) 0.0429(10) 0.0324(9) -0.0021(7) 0.0129(7) 0.0029(7)
N4 0.0354(9) 0.0366(9) 0.0208(7) -0.0030(7) 0.0105(7) -0.0011(6)
O1 0.0556(10) 0.0372(8) 0.0395(8) -0.0172(7) 0.0107(7) 0.0016(7)
O2 0.0364(8) 0.0710(11) 0.0321(8) -0.0051(7) 0.0160(6) -0.0020(7)
O3 0.0698(11) 0.0408(9) 0.0483(10) -0.0040(8) 0.0041(9) 0.0094(8)
S1 0.0341(3) 0.0385(3) 0.0240(2) -0.0096(2) 0.00986(19) -0.00055(19)

loop_
_atom_type_symbol
_atom_type_description
_atom_type_scat_dispersion_real
_atom_type_scat_dispersion_imag
_atom_type_scat_source
C C 0.0033 0.0016 'International Tables Vol C Tables 4.2.6.8 and 6.1.1.4'
H H 0.0000 0.0000 'International Tables Vol C Tables 4.2.6.8 and 6.1.1.4'
N N 0.0061 0.0033 'International Tables Vol C Tables 4.2.6.8 and 6.1.1.4'
O O 0.0106 0.0060 'International Tables Vol C Tables 4.2.6.8 and 6.1.1.4'
Cl Cl 0.1484 0.1585 'International Tables Vol C Tables 4.2.6.8 and 6.1.1.4'
S S 0.1246 0.1234 'International Tables Vol C Tables 4.2.6.8 and 6.1.1.4'

loop_
_geom_angle_atom_site_label_1
_geom_angle_atom_site_label_2
_geom_angle_atom_site_label_3
_geom_angle_site_symmetry_1
_geom_angle_site_symmetry_3
_geom_angle
_geom_angle_publ_flag
C2 C1 C6 . . 122.48(18) ?
C2 C1 Cl1 . . 118.61(15) ?
C6 C1 Cl1 . . 118.90(15) ?
C1 C2 C3 . . 119.12(18) ?
C1 C2 H2 . . 120.4 ?
C3 C2 H2 . . 120.4 ?
C4 C3 C2 . . 121.36(19) ?
C4 C3 H3 . . 119.3 ?
C2 C3 H3 . . 119.3 ?
C3 C4 C5 . . 120.39(18) ?
C3 C4 H4 . . 119.8 ?
C5 C4 H4 . . 119.8 ?
C4 C5 C6 . . 119.01(17) ?
C4 C5 C10 . . 124.15(17) ?
C6 C5 C10 . . 116.83(17) ?
C7 C6 C1 . . 122.28(17) ?
C7 C6 C5 . . 120.10(17) ?
C1 C6 C5 . . 117.58(17) ?
C8 C7 C6 . . 120.58(19) ?
C8 C7 H7 . . 119.7 ?
C6 C7 H7 . . 119.7 ?
C7 C8 C9 . . 120.46(19) ?
C7 C8 H8 . . 119.8 ?
C9 C8 H8 . . 119.8 ?
C10 C9 C8 . . 120.36(19) ?
C10 C9 H9 . . 119.8 ?
C8 C9 H9 . . 119.8 ?
C9 C10 C5 . . 121.65(18) ?
C9 C10 S1 . . 116.49(15) ?
C5 C10 S1 . . 121.66(15) ?
N4 C11 C12 . . 106.69(16) ?
N4 C11 N1 . . 122.70(16) ?
C12 C11 N1 . . 130.33(17) ?
C11 C12 C13 . . 105.04(16) ?
C11 C12 C16 . . 130.83(17) ?
C13 C12 C16 . . 124.09(17) ?
N2 C13 C12 . . 111.99(17) ?
N2 C13 C14 . . 124.74(18) ?
C12 C13 C14 . . 123.26(17) ?
C13 C14 C15 . . 108.30(17) ?
C13 C14 H14A . . 110.0 ?
C15 C14 H14A . . 110.0 ?
C13 C14 H14B . . 110.0 ?
C15 C14 H14B . . 110.0 ?
H14A C14 H14B . . 108.4 ?
N3 C15 C14 . . 110.87(17) ?
N3 C15 H15A . . 109.5 ?
C14 C15 H15A . . 109.5 ?
N3 C15 H15B . . 109.5 ?
C14 C15 H15B . . 109.5 ?
H15A C15 H15B . . 108.1 ?
N3 C16 C12 . . 108.59(16) ?
N3 C16 H16A . . 110.0 ?
C12 C16 H16A . . 110.0 ?
N3 C16 H16B . . 110.0 ?
C12 C16 H16B . . 110.0 ?
H16A C16 H16B . . 108.4 ?
N4 C17 C18 . . 113.64(19) ?
N4 C17 H17A . . 108.8 ?
C18 C17 H17A . . 108.8 ?
N4 C17 H17B . . 108.8 ?
C18 C17 H17B . . 108.8 ?
H17A C17 H17B . . 107.7 ?
O3 C18 C17 . . 110.29(18) ?
O3 C18 H18A . . 109.6 ?
C17 C18 H18A . . 109.6 ?
O3 C18 H18B . . 109.6 ?
C17 C18 H18B . . 109.6 ?
H18A C18 H18B . . 108.1 ?
C11 N1 S1 . . 124.79(14) ?
C11 N1 H1 . . 116.8(17) ?
S1 N1 H1 . . 114.3(17) ?
C13 N2 N4 . . 104.68(15) ?
C16 N3 C15 . . 113.93(16) ?
C16 N3 H3A . . 108.8 ?
C15 N3 H3A . . 108.8 ?
C16 N3 H3B . . 108.8 ?
C15 N3 H3B . . 108.8 ?
H3A N3 H3B . . 107.7 ?
N2 N4 C11 . . 111.59(15) ?
N2 N4 C17 . . 119.05(15) ?
C11 N4 C17 . . 129.32(17) ?
C18 O3 H3C . . 109.5 ?
O2 S1 O1 . . 120.15(10) ?
O2 S1 N1 . . 107.08(9) ?
O1 S1 N1 . . 104.36(10) ?
O2 S1 C10 . . 106.63(10) ?
O1 S1 C10 . . 109.08(9) ?
N1 S1 C10 . . 109.19(9) ?

loop_
_geom_bond_atom_site_label_1
_geom_bond_atom_site_label_2
_geom_bond_site_symmetry_2
_geom_bond_distance
_geom_bond_publ_flag
C1 C2 . 1.354(3) ?
C1 C6 . 1.421(3) ?
C1 Cl1 . 1.7359(19) ?
C2 C3 . 1.401(3) ?
C2 H2 . 0.9300 ?
C3 C4 . 1.365(3) ?
C3 H3 . 0.9300 ?
C4 C5 . 1.417(3) ?
C4 H4 . 0.9300 ?
C5 C6 . 1.425(3) ?
C5 C10 . 1.429(3) ?
C6 C7 . 1.419(3) ?
C7 C8 . 1.362(3) ?
C7 H7 . 0.9300 ?
C8 C9 . 1.399(3) ?
C8 H8 . 0.9300 ?
C9 C10 . 1.370(3) ?
C9 H9 . 0.9300 ?
C10 S1 . 1.7755(19) ?
C11 N4 . 1.364(2) ?
C11 C12 . 1.376(3) ?
C11 N1 . 1.405(2) ?
C12 C13 . 1.393(3) ?
C12 C16 . 1.501(3) ?
C13 N2 . 1.332(2) ?
C13 C14 . 1.492(3) ?
C14 C15 . 1.514(3) ?
C14 H14A . 0.9700 ?
C14 H14B . 0.9700 ?
C15 N3 . 1.499(3) ?
C15 H15A . 0.9700 ?
C15 H15B . 0.9700 ?
C16 N3 . 1.495(3) ?
C16 H16A . 0.9700 ?
C16 H16B . 0.9700 ?
C17 N4 . 1.460(2) ?
C17 C18 . 1.491(3) ?
C17 H17A . 0.9700 ?
C17 H17B . 0.9700 ?
C18 O3 . 1.420(3) ?
C18 H18A . 0.9700 ?
C18 H18B . 0.9700 ?
N1 S1 . 1.6404(18) ?
N1 H1 . 0.80(2) ?
N2 N4 . 1.358(2) ?
N3 H3A . 0.9000 ?
N3 H3B . 0.9000 ?
O1 S1 . 1.4305(16) ?
O2 S1 . 1.4276(16) ?
O3 H3C . 0.8200 ?

loop_
_geom_hbond_atom_site_label_D
_geom_hbond_atom_site_label_H
_geom_hbond_atom_site_label_A
_geom_hbond_site_symmetry_A
_geom_hbond_distance_DH
_geom_hbond_distance_HA
_geom_hbond_distance_DA
_geom_hbond_angle_DHA
N1 H1 Cl2 . 0.80(2) 2.47(2) 3.261(2) 170(2)
N3 H3B O3 4_566 0.90 1.97 2.814(3) 155
N3 H3A Cl2 2_545 0.90 2.26 3.1060(19) 156
O3 H3C Cl2 4_575 0.82 2.30 3.1151(18) 172

loop_
_geom_torsion_atom_site_label_1
_geom_torsion_atom_site_label_2
_geom_torsion_atom_site_label_3
_geom_torsion_atom_site_label_4
_geom_torsion_site_symmetry_1
_geom_torsion_site_symmetry_2
_geom_torsion_site_symmetry_3
_geom_torsion_site_symmetry_4
_geom_torsion
_geom_torsion_publ_flag
C6 C1 C2 C3 . . . . 2.1(3) ?
Cl1 C1 C2 C3 . . . . -178.14(16) ?
C1 C2 C3 C4 . . . . -1.7(3) ?
C2 C3 C4 C5 . . . . -0.3(3) ?
C3 C4 C5 C6 . . . . 1.9(3) ?
C3 C4 C5 C10 . . . . -177.03(19) ?
C2 C1 C6 C7 . . . . 177.47(19) ?
Cl1 C1 C6 C7 . . . . -2.3(3) ?
C2 C1 C6 C5 . . . . -0.4(3) ?
Cl1 C1 C6 C5 . . . . 179.77(14) ?
C4 C5 C6 C7 . . . . -179.49(18) ?
C10 C5 C6 C7 . . . . -0.5(3) ?
C4 C5 C6 C1 . . . . -1.5(3) ?
C10 C5 C6 C1 . . . . 177.46(16) ?
C1 C6 C7 C8 . . . . -177.31(19) ?
C5 C6 C7 C8 . . . . 0.5(3) ?
C6 C7 C8 C9 . . . . 0.3(3) ?
C7 C8 C9 C10 . . . . -1.3(3) ?
C8 C9 C10 C5 . . . . 1.3(3) ?
C8 C9 C10 S1 . . . . 176.29(16) ?
C4 C5 C10 C9 . . . . 178.50(19) ?
C6 C5 C10 C9 . . . . -0.4(3) ?
C4 C5 C10 S1 . . . . 3.8(3) ?
C6 C5 C10 S1 . . . . -175.13(13) ?
N4 C11 C12 C13 . . . . 0.0(2) ?
N1 C11 C12 C13 . . . . 174.01(19) ?
N4 C11 C12 C16 . . . . -177.9(2) ?
N1 C11 C12 C16 . . . . -3.9(4) ?
C11 C12 C13 N2 . . . . 0.1(2) ?
C16 C12 C13 N2 . . . . 178.22(18) ?
C11 C12 C13 C14 . . . . -179.82(18) ?
C16 C12 C13 C14 . . . . -1.7(3) ?
N2 C13 C14 C15 . . . . -159.55(19) ?
C12 C13 C14 C15 . . . . 20.4(3) ?
C13 C14 C15 N3 . . . . -50.1(2) ?
C11 C12 C16 N3 . . . . -170.03(19) ?
C13 C12 C16 N3 . . . . 12.4(3) ?
N4 C17 C18 O3 . . . . -67.3(2) ?
N4 C11 N1 S1 . . . . -80.5(2) ?
C12 C11 N1 S1 . . . . 106.4(2) ?
C12 C13 N2 N4 . . . . -0.2(2) ?
C14 C13 N2 N4 . . . . 179.75(18) ?
C12 C16 N3 C15 . . . . -43.7(2) ?
C14 C15 N3 C16 . . . . 66.5(2) ?
C13 N2 N4 C11 . . . . 0.2(2) ?
C13 N2 N4 C17 . . . . -177.76(17) ?
C12 C11 N4 N2 . . . . -0.1(2) ?
N1 C11 N4 N2 . . . . -174.68(17) ?
C12 C11 N4 C17 . . . . 177.55(19) ?
N1 C11 N4 C17 . . . . 3.0(3) ?
C18 C17 N4 N2 . . . . 102.0(2) ?
C18 C17 N4 C11 . . . . -75.5(3) ?
C11 N1 S1 O2 . . . . 50.79(18) ?
C11 N1 S1 O1 . . . . 179.18(15) ?
C11 N1 S1 C10 . . . . -64.30(17) ?
C9 C10 S1 O2 . . . . 3.30(18) ?
C5 C10 S1 O2 . . . . 178.24(15) ?
C9 C10 S1 O1 . . . . -127.85(16) ?
C5 C10 S1 O1 . . . . 47.09(18) ?
C9 C10 S1 N1 . . . . 118.67(16) ?
C5 C10 S1 N1 . . . . -66.39(17) ?

loop_
_cod_related_entry_id
_cod_related_entry_database
_cod_related_entry_code
1 ChemSpider 30656665
